data_2016918
loop_
_publ_author_name
'Koner, Rajesh'
'Goldberg, Israel'

_publ_section_title
;
 Probing the supramolecular interaction synthons of
 1-benzofuran-2,3-dicarboxylic acid in its monoanionic form
;
_journal_coeditor_code FG3067
_journal_issue 1
_journal_name_full 'Acta Crystallographica Section C'
_journal_page_first m37
_journal_page_last m41
_journal_paper_doi 10.1107/S0108270108040419
_journal_volume 65
_journal_year 2009
_chemical_formula_iupac '[La (C10 H5 O5)2 (H2 O)7] (C10 H5.5 O5)2 , 4H2 O'
_chemical_formula_moiety 'C20 H24 La O17 2+ , 2(C10 H5.5 O5 -), 4(H2 O)'
_chemical_formula_sum 'C40 H43 La O31'
_chemical_formula_weight 1156.64
_chemical_name_systematic
;
heptaaquabis(3-carboxy-1-benzofuran-2-carboxylato-\k<i>O</i>^3^)lanthanum(IV)
bis(hemihydrogen 3-carboxy-1-benzofuran-2-carboxylate) tetrahydrate
;
_space_group_IT_number 43
_symmetry_cell_setting orthorhombic
_symmetry_space_group_name_Hall 'F 2 -2d'
_symmetry_space_group_name_H-M 'F d d 2'
_atom_sites_solution_hydrogens geom
_atom_sites_solution_primary direct
_atom_sites_solution_secondary difmap
_audit_creation_method SHELXL97
_cell_angle_alpha 90.00
_cell_angle_beta 90.00
_cell_angle_gamma 90.00
_cell_formula_units_Z 8
_cell_length_a 38.9250(16)
_cell_length_b 8.6186(3)
_cell_length_c 28.4430(9)
_cell_measurement_reflns_used 2586
_cell_measurement_temperature 110(2)
_cell_measurement_theta_max 26.0
_cell_measurement_theta_min 1.41
_cell_volume 9542.0(6)
_computing_cell_refinement 'DENZO (Otwinowski & Minor, 1997)'
_computing_data_collection 'COLLECT (Nonius, 1999)'
_computing_data_reduction 'DENZO (Otwinowski & Minor, 1997)'
_computing_molecular_graphics
;
ORTEPIII (Burnett & Johnson, 1996) and Mercury (Macrae <i>et al.</i>,
2006)
;
_computing_publication_material 'SHELXL97 (Sheldrick, 2008)'
_computing_structure_refinement 'SHELXL97 (Sheldrick, 2008)'
_computing_structure_solution 'SIR97 (Altomare <i>et al.</i>,  1994)'
_diffrn_ambient_temperature 110(2)
_diffrn_detector_area_resol_mean 12.8
_diffrn_measured_fraction_theta_full 0.998
_diffrn_measured_fraction_theta_max 0.998
_diffrn_measurement_device_type 'Nonius KappaCCD'
_diffrn_measurement_method '0.6\% \f'
_diffrn_radiation_monochromator graphite
_diffrn_radiation_source 'fine-focus sealed tube'
_diffrn_radiation_type MoK\a
_diffrn_radiation_wavelength 0.71073
_diffrn_reflns_av_R_equivalents 0.0830
_diffrn_reflns_av_sigmaI/netI 0.0676
_diffrn_reflns_limit_h_max 48
_diffrn_reflns_limit_h_min -47
_diffrn_reflns_limit_k_max 10
_diffrn_reflns_limit_k_min -10
_diffrn_reflns_limit_l_max 34
_diffrn_reflns_limit_l_min -34
_diffrn_reflns_number 16083
_diffrn_reflns_theta_full 26.00
_diffrn_reflns_theta_max 26.00
_diffrn_reflns_theta_min 2.52
_diffrn_standards_number 0
_exptl_absorpt_coefficient_mu 0.997
_exptl_absorpt_correction_T_max 0.8655
_exptl_absorpt_correction_T_min 0.7553
_exptl_absorpt_correction_type multi-scan
_exptl_absorpt_process_details '(Blessing, 1995)'
_exptl_crystal_colour colorless
_exptl_crystal_density_diffrn 1.610
_exptl_crystal_density_method 'not measured'
_exptl_crystal_description prism
_exptl_crystal_F_000 4688
_exptl_crystal_size_max 0.30
_exptl_crystal_size_mid 0.25
_exptl_crystal_size_min 0.15
_refine_diff_density_max 0.638
_refine_diff_density_min -0.785
_refine_ls_abs_structure_details 'Flack (1983), 2093 Friedel pairs'
_refine_ls_abs_structure_Flack 0.49(2)
_refine_ls_extinction_method none
_refine_ls_goodness_of_fit_ref 0.998
_refine_ls_hydrogen_treatment constr
_refine_ls_matrix_type full
_refine_ls_number_parameters 309
_refine_ls_number_reflns 4497
_refine_ls_number_restraints 1
_refine_ls_restrained_S_all 0.998
_refine_ls_R_factor_all 0.0665
_refine_ls_R_factor_gt 0.0490
_refine_ls_shift/su_max 0.001
_refine_ls_shift/su_mean 0.000
_refine_ls_structure_factor_coef Fsqd
_refine_ls_weighting_details 'calc w=1/[\s^2^(Fo^2^)+(0.0682P)^2^] where P=(Fo^2^+2Fc^2^)/3'
_refine_ls_weighting_scheme calc
_refine_ls_wR_factor_gt 0.1073
_refine_ls_wR_factor_ref 0.1141
_reflns_number_gt 3667
_reflns_number_total 4497
_reflns_threshold_expression I>2\s(I)
_cod_data_source_file fg3067.cif
_cod_data_source_block III
_cod_original_sg_symbol_H-M 'F dd2'
_cod_database_code 2016918
_cod_database_fobs_code 2016918

loop_
_symmetry_equiv_pos_as_xyz
'x, y, z'
'-x, -y, z'
'-x+1/4, y+1/4, z+1/4'
'x+1/4, -y+1/4, z+1/4'
'x, y+1/2, z+1/2'
'-x, -y+1/2, z+1/2'
'-x+1/4, y+3/4, z+3/4'
'x+1/4, -y+3/4, z+3/4'
'x+1/2, y, z+1/2'
'-x+1/2, -y, z+1/2'
'-x+3/4, y+1/4, z+3/4'
'x+3/4, -y+1/4, z+3/4'
'x+1/2, y+1/2, z'
'-x+1/2, -y+1/2, z'
'-x+3/4, y+3/4, z+1/4'
'x+3/4, -y+3/4, z+1/4'

loop_
_atom_site_type_symbol
_atom_site_label
_atom_site_fract_x
_atom_site_fract_y
_atom_site_fract_z
_atom_site_U_iso_or_equiv
_atom_site_adp_type
_atom_site_calc_flag
_atom_site_refinement_flags
_atom_site_occupancy
_atom_site_disorder_assembly
_atom_site_disorder_group
La La1 0.2500 0.2500 0.016942(15) 0.03005(13) Uani d S 1 . .
O O2 0.2500 0.2500 -0.0736(2) 0.0434(15) Uani d S 1 . .
H H2 0.2657 0.2844 -0.0943 0.065 Uiso d R 1 . .
O O3 0.29876(10) 0.0692(5) -0.01296(15) 0.0366(10) Uani d . 1 . .
H H3A 0.3095 0.0723 -0.0410 0.055 Uiso d R 1 . .
H H3B 0.3141 0.0099 0.0025 0.055 Uiso d R 1 . .
O O4 0.20094(10) 0.0768(5) -0.01279(15) 0.0350(10) Uani d . 1 . .
H H4A 0.1889 0.0525 -0.0388 0.053 Uiso d R 1 . .
H H4B 0.1832 0.0850 0.0073 0.053 Uiso d R 1 . .
O O5 0.25171(10) 0.5144(4) 0.05874(15) 0.0326(10) Uani d . 1 . .
H H5A 0.2390 0.6009 0.0623 0.049 Uiso d R 1 . .
H H5B 0.2724 0.5557 0.0651 0.049 Uiso d R 1 . .
O O6 0.29545(10) 0.2388(4) 0.07933(14) 0.0313(9) Uani d . 1 . .
O O7 0.34427(11) 0.3558(5) 0.06065(15) 0.0372(10) Uani d . 1 . .
H H7 0.3647 0.3896 0.0712 0.056 Uiso d R 1 . .
C C8 0.32578(15) 0.2674(7) 0.0873(2) 0.0314(13) Uani d . 1 . .
C C9 0.34196(15) 0.1973(7) 0.1295(2) 0.0288(13) Uani d . 1 . .
C C10 0.37537(15) 0.2118(7) 0.1450(2) 0.0330(14) Uani d . 1 . .
C C11 0.40573(17) 0.2986(8) 0.1282(2) 0.0369(15) Uani d . 1 . .
O O12 0.40245(11) 0.3845(5) 0.09123(16) 0.0407(11) Uani d . 1 . .
O O13 0.43360(11) 0.2853(6) 0.14948(17) 0.0459(12) Uani d . 1 . .
O O14 0.38116(10) 0.1265(5) 0.18467(15) 0.0355(10) Uani d . 1 . .
C C15 0.35020(15) 0.0536(7) 0.1949(2) 0.0299(13) Uani d . 1 . .
C C16 0.34549(16) -0.0461(7) 0.2324(2) 0.0350(14) Uani d . 1 . .
H H16 0.3633 -0.0691 0.2542 0.042 Uiso calc R 1 . .
C C17 0.31311(16) -0.1097(7) 0.2358(2) 0.0386(15) Uani d . 1 . .
H H17 0.3083 -0.1803 0.2606 0.046 Uiso calc R 1 . .
C C18 0.28690(16) -0.0726(7) 0.2035(2) 0.0363(14) Uani d . 1 . .
H H18 0.2649 -0.1182 0.2071 0.044 Uiso calc R 1 . .
C C19 0.29252(15) 0.0287(7) 0.1665(2) 0.0322(14) Uani d . 1 . .
H H19 0.2747 0.0533 0.1449 0.039 Uiso calc R 1 . .
C C20 0.32499(16) 0.0931(6) 0.1620(2) 0.0295(13) Uani d . 1 . .
O O21 0.30012(13) -0.2323(5) 0.0713(2) 0.0512(13) Uani d . 1 . .
O O22 0.34463(12) -0.0825(5) 0.05468(16) 0.0424(11) Uani d . 1 . .
H H22 0.3651 -0.0477 0.0651 0.064 Uiso d R 1 . .
C C23 0.3300(2) -0.1885(8) 0.0793(3) 0.0447(17) Uani d . 1 . .
C C24 0.3504(2) -0.2624(7) 0.1192(2) 0.0435(16) Uani d . 1 . .
C C25 0.38462(19) -0.2280(7) 0.1322(2) 0.0389(16) Uani d . 1 . .
C C26 0.41031(19) -0.1225(8) 0.1172(3) 0.0469(18) Uani d . 1 . .
O O27 0.40403(13) -0.0435(6) 0.08024(17) 0.0510(13) Uani d . 1 . .
O O28 0.43768(12) -0.1107(6) 0.14133(19) 0.0526(12) Uani d . 1 . .
O O29 0.39356(12) -0.3174(6) 0.17143(17) 0.0464(11) Uani d . 1 . .
C C30 0.36430(17) -0.4032(7) 0.1816(3) 0.0418(16) Uani d . 1 . .
C C31 0.3638(2) -0.5066(8) 0.2215(3) 0.0508(18) Uani d . 1 . .
H H31 0.3833 -0.5233 0.2410 0.061 Uiso calc R 1 . .
C C32 0.33165(18) -0.5818(8) 0.2291(3) 0.0433(16) Uani d . 1 . .
H H32 0.3288 -0.6522 0.2545 0.052 Uiso calc R 1 . .
C C33 0.30426(18) -0.5503(7) 0.1986(2) 0.0412(16) Uani d . 1 . .
H H33 0.2828 -0.5996 0.2042 0.049 Uiso calc R 1 . .
C C34 0.3071(2) -0.4491(9) 0.1601(3) 0.0530(19) Uani d . 1 . .
H H34 0.2881 -0.4312 0.1397 0.064 Uiso calc R 1 . .
C C35 0.33778(19) -0.3776(8) 0.1530(3) 0.0459(18) Uani d . 1 . .

loop_
_atom_site_aniso_label
_atom_site_aniso_U_11
_atom_site_aniso_U_22
_atom_site_aniso_U_33
_atom_site_aniso_U_12
_atom_site_aniso_U_13
_atom_site_aniso_U_23
La1 0.0226(2) 0.0371(2) 0.0305(2) 0.0015(3) 0.000 0.000
O2 0.036(4) 0.066(4) 0.028(3) 0.006(3) 0.000 0.000
O3 0.026(2) 0.043(2) 0.040(3) 0.013(2) 0.0039(19) 0.003(2)
O4 0.019(2) 0.050(2) 0.036(2) 0.0007(19) -0.0041(17) -0.0113(19)
O5 0.025(2) 0.035(2) 0.038(2) -0.0012(18) 0.0024(17) -0.0049(16)
O6 0.020(2) 0.040(2) 0.034(2) 0.0003(18) -0.0046(17) -0.0004(18)
O7 0.030(2) 0.044(2) 0.038(2) -0.003(2) -0.0028(19) 0.0104(19)
C8 0.024(3) 0.039(3) 0.032(3) 0.008(3) -0.007(2) -0.002(3)
C9 0.024(3) 0.038(3) 0.025(3) 0.002(2) 0.002(2) 0.002(2)
C10 0.026(3) 0.044(4) 0.029(3) 0.002(2) -0.006(3) -0.002(2)
C11 0.029(3) 0.046(4) 0.036(4) 0.002(3) -0.006(3) 0.004(3)
O12 0.034(3) 0.050(3) 0.038(3) -0.006(2) -0.0026(19) 0.008(2)
O13 0.026(2) 0.068(3) 0.044(3) -0.007(2) -0.006(2) 0.015(2)
O14 0.024(2) 0.041(2) 0.041(3) -0.0037(18) -0.0048(18) 0.0064(19)
C15 0.022(3) 0.032(3) 0.035(4) -0.001(2) -0.004(3) -0.007(3)
C16 0.029(3) 0.043(3) 0.033(3) -0.002(3) -0.007(3) 0.005(3)
C17 0.036(4) 0.033(3) 0.046(4) -0.004(3) 0.004(3) 0.000(3)
C18 0.030(3) 0.036(3) 0.043(4) -0.003(3) 0.000(3) 0.001(3)
C19 0.023(3) 0.036(3) 0.038(3) -0.002(2) -0.004(3) 0.001(3)
C20 0.031(3) 0.020(3) 0.037(3) -0.001(3) 0.001(3) -0.003(2)
O21 0.037(3) 0.042(3) 0.075(4) 0.004(2) 0.001(2) -0.005(2)
O22 0.041(3) 0.044(3) 0.042(3) 0.006(2) -0.002(2) -0.001(2)
C23 0.050(5) 0.032(3) 0.052(4) -0.001(3) 0.014(4) -0.010(3)
C24 0.054(4) 0.038(3) 0.038(4) 0.007(3) 0.010(3) -0.006(3)
C25 0.054(4) 0.035(4) 0.029(3) 0.018(3) -0.014(3) -0.006(3)
C26 0.042(4) 0.041(4) 0.058(5) 0.002(3) 0.003(4) -0.012(4)
O27 0.048(3) 0.067(3) 0.038(3) 0.004(2) -0.006(2) 0.002(2)
O28 0.044(3) 0.055(3) 0.058(3) 0.003(2) -0.006(3) -0.008(2)
O29 0.042(3) 0.052(3) 0.045(3) -0.002(2) -0.004(2) 0.007(2)
C30 0.033(4) 0.034(4) 0.059(5) -0.007(3) -0.003(3) -0.003(3)
C31 0.049(4) 0.051(4) 0.052(4) 0.004(4) -0.013(4) -0.018(4)
C32 0.045(4) 0.039(4) 0.046(4) -0.004(3) 0.004(3) -0.008(3)
C33 0.044(4) 0.039(3) 0.041(4) -0.001(3) 0.004(3) -0.003(3)
C34 0.053(5) 0.051(4) 0.054(5) 0.002(4) 0.002(4) -0.017(3)
C35 0.048(4) 0.045(4) 0.045(4) 0.002(3) 0.004(3) -0.013(3)

loop_
_atom_type_symbol
_atom_type_description
_atom_type_scat_dispersion_real
_atom_type_scat_dispersion_imag
_atom_type_scat_source
C C 0.0033 0.0016 'International Tables Vol C Tables 4.2.6.8 and 6.1.1.4'
H H 0.0000 0.0000 'International Tables Vol C Tables 4.2.6.8 and 6.1.1.4'
La La -0.2871 2.4523 'International Tables Vol C Tables 4.2.6.8 and 6.1.1.4'
O O 0.0106 0.0060 'International Tables Vol C Tables 4.2.6.8 and 6.1.1.4'

loop_
_geom_angle_atom_site_label_1
_geom_angle_atom_site_label_2
_geom_angle_atom_site_label_3
_geom_angle_site_symmetry_1
_geom_angle_site_symmetry_3
_geom_angle
_geom_angle_publ_flag
O6 La1 O6 14 . 89.91(19) ?
O6 La1 O4 14 . 74.37(13) ?
O6 La1 O4 . . 137.37(13) ?
O6 La1 O4 14 14 137.37(13) ?
O6 La1 O4 . 14 74.37(13) ?
O4 La1 O4 . 14 141.53(19) ?
O6 La1 O5 14 . 69.94(12) ?
O6 La1 O5 . . 71.85(13) ?
O4 La1 O5 . . 133.38(12) ?
O4 La1 O5 14 . 67.53(13) ?
O6 La1 O5 14 14 71.85(13) ?
O6 La1 O5 . 14 69.94(12) ?
O4 La1 O5 . 14 67.54(13) ?
O4 La1 O5 14 14 133.38(12) ?
O5 La1 O5 . 14 124.91(19) ?
O6 La1 O2 14 . 135.05(9) ?
O6 La1 O2 . . 135.04(9) ?
O4 La1 O2 . . 70.76(10) ?
O4 La1 O2 14 . 70.77(10) ?
O5 La1 O2 . . 117.54(10) ?
O5 La1 O2 14 . 117.55(10) ?
O6 La1 O3 14 . 140.34(13) ?
O6 La1 O3 . . 72.14(13) ?
O4 La1 O3 . . 94.98(13) ?
O4 La1 O3 14 . 72.39(14) ?
O5 La1 O3 . . 131.60(13) ?
O5 La1 O3 14 . 68.82(13) ?
O2 La1 O3 . . 70.90(10) ?
O6 La1 O3 14 14 72.14(13) ?
O6 La1 O3 . 14 140.34(13) ?
O4 La1 O3 . 14 72.39(14) ?
O4 La1 O3 14 14 94.99(13) ?
O5 La1 O3 . 14 68.83(13) ?
O5 La1 O3 14 14 131.60(13) ?
O2 La1 O3 . 14 70.90(10) ?
O3 La1 O3 . 14 141.80(19) ?
La1 O2 H2 . . 130.9 ?
La1 O3 H3A . . 127.7 ?
La1 O3 H3B . . 131.6 ?
H3A O3 H3B . . 98.1 ?
La1 O4 H4A . . 142.4 ?
La1 O4 H4B . . 108.5 ?
H4A O4 H4B . . 98.2 ?
La1 O5 H5A . . 140.5 ?
La1 O5 H5B . . 117.9 ?
H5A O5 H5B . . 98.1 ?
C8 O6 La1 . . 143.4(4) ?
C8 O7 H7 . . 119.1 ?
O6 C8 O7 . . 123.0(5) ?
O6 C8 C9 . . 118.5(6) ?
O7 C8 C9 . . 118.5(5) ?
C10 C9 C20 . . 106.4(5) ?
C10 C9 C8 . . 128.5(6) ?
C20 C9 C8 . . 125.1(5) ?
O14 C10 C9 . . 111.8(5) ?
O14 C10 C11 . . 114.0(5) ?
C9 C10 C11 . . 134.2(6) ?
O13 C11 O12 . . 122.2(6) ?
O13 C11 C10 . . 119.5(6) ?
O12 C11 C10 . . 118.2(5) ?
C10 O14 C15 . . 105.8(4) ?
C16 C15 O14 . . 123.9(5) ?
C16 C15 C20 . . 125.1(5) ?
O14 C15 C20 . . 111.0(5) ?
C15 C16 C17 . . 115.0(6) ?
C15 C16 H16 . . 122.5 ?
C17 C16 H16 . . 122.5 ?
C16 C17 C18 . . 121.7(6) ?
C16 C17 H17 . . 119.2 ?
C18 C17 H17 . . 119.2 ?
C19 C18 C17 . . 121.6(6) ?
C19 C18 H18 . . 119.2 ?
C17 C18 H18 . . 119.2 ?
C20 C19 C18 . . 117.8(6) ?
C20 C19 H19 . . 121.1 ?
C18 C19 H19 . . 121.1 ?
C19 C20 C15 . . 118.7(5) ?
C19 C20 C9 . . 136.3(6) ?
C15 C20 C9 . . 105.0(5) ?
C23 O22 H22 . . 116.7 ?
O21 C23 O22 . . 122.1(7) ?
O21 C23 C24 . . 119.8(6) ?
O22 C23 C24 . . 118.1(7) ?
C25 C24 C35 . . 106.6(6) ?
C25 C24 C23 . . 126.7(6) ?
C35 C24 C23 . . 126.6(7) ?
C24 C25 O29 . . 109.1(6) ?
C24 C25 C26 . . 136.1(6) ?
O29 C25 C26 . . 114.7(6) ?
O28 C26 O27 . . 124.2(7) ?
O28 C26 C25 . . 118.7(7) ?
O27 C26 C25 . . 117.1(7) ?
C30 O29 C25 . . 104.8(5) ?
C35 C30 O29 . . 114.9(6) ?
C35 C30 C31 . . 124.9(7) ?
O29 C30 C31 . . 120.2(6) ?
C30 C31 C32 . . 114.2(6) ?
C30 C31 H31 . . 122.9 ?
C32 C31 H31 . . 122.9 ?
C33 C32 C31 . . 119.1(7) ?
C33 C32 H32 . . 120.4 ?
C31 C32 H32 . . 120.4 ?
C32 C33 C34 . . 123.0(7) ?
C32 C33 H33 . . 118.5 ?
C34 C33 H33 . . 118.5 ?
C35 C34 C33 . . 117.8(8) ?
C35 C34 H34 . . 121.1 ?
C33 C34 H34 . . 121.1 ?
C30 C35 C34 . . 121.0(7) ?
C30 C35 C24 . . 104.7(7) ?
C34 C35 C24 . . 134.3(8) ?

loop_
_geom_bond_atom_site_label_1
_geom_bond_atom_site_label_2
_geom_bond_site_symmetry_2
_geom_bond_distance
_geom_bond_publ_flag
La1 O6 14 2.508(4) ?
La1 O6 . 2.508(4) ?
La1 O4 . 2.567(4) ?
La1 O4 14 2.567(4) ?
La1 O5 . 2.571(4) ?
La1 O5 14 2.571(4) ?
La1 O2 . 2.574(6) ?
La1 O3 . 2.599(4) ?
La1 O3 14 2.599(4) ?
O2 H2 . 0.8997 ?
O3 H3A . 0.9002 ?
O3 H3B . 0.9000 ?
O4 H4A . 0.8999 ?
O4 H4B . 0.8999 ?
O5 H5A . 0.9002 ?
O5 H5B . 0.8999 ?
O6 C8 . 1.227(7) ?
O7 C8 . 1.294(7) ?
O7 H7 . 0.9000 ?
C8 C9 . 1.483(8) ?
C9 C10 . 1.379(8) ?
C9 C20 . 1.448(8) ?
C10 O14 . 1.366(7) ?
C10 C11 . 1.478(9) ?
C11 O13 . 1.247(7) ?
C11 O12 . 1.293(8) ?
O14 C15 . 1.389(7) ?
C15 C16 . 1.383(9) ?
C15 C20 . 1.398(8) ?
C16 C17 . 1.378(9) ?
C16 H16 . 0.9500 ?
C17 C18 . 1.411(9) ?
C17 H17 . 0.9500 ?
C18 C19 . 1.384(9) ?
C18 H18 . 0.9500 ?
C19 C20 . 1.386(8) ?
C19 H19 . 0.9500 ?
O21 C23 . 1.243(9) ?
O22 C23 . 1.285(8) ?
O22 H22 . 0.9002 ?
C23 C24 . 1.524(11) ?
C24 C25 . 1.415(10) ?
C24 C35 . 1.466(10) ?
C25 O29 . 1.401(8) ?
C25 C26 . 1.417(10) ?
C26 O28 . 1.272(9) ?
C26 O27 . 1.275(9) ?
O29 C30 . 1.388(8) ?
C30 C35 . 1.333(10) ?
C30 C31 . 1.444(11) ?
C31 C32 . 1.427(10) ?
C31 H31 . 0.9500 ?
C32 C33 . 1.401(10) ?
C32 H32 . 0.9500 ?
C33 C34 . 1.403(11) ?
C33 H33 . 0.9500 ?
C34 C35 . 1.361(10) ?
C34 H34 . 0.9500 ?

loop_
_geom_hbond_atom_site_label_D
_geom_hbond_atom_site_label_H
_geom_hbond_atom_site_label_A
_geom_hbond_site_symmetry_A
_geom_hbond_distance_DH
_geom_hbond_distance_HA
_geom_hbond_distance_DA
_geom_hbond_angle_DHA
O2 H2 O28 11_554 0.90 2.24 2.791(5) 119
O3 H3A O28 11_554 0.90 2.01 2.838(7) 152
O3 H3B O22 . 0.90 2.06 2.932(6) 162
O4 H4A O13 12_454 0.90 1.92 2.760(6) 154
O4 H4B O7 14 0.90 1.92 2.793(6) 162
O5 H5A O21 14 0.90 1.91 2.779(6) 160
O5 H5B O21 1_565 0.90 2.13 2.906(6) 144
O7 H7 O12 . 0.90 1.57 2.438(6) 160
O22 H22 O27 . 0.90 1.58 2.447(7) 161
